data_5910057
loop_
_publ_author_name
'Wyckoff, R. W. G.'

_publ_section_title
;
Page 320 from the second edition of Structure of Crystals by Wyckoff.
published by The Chemical Catalog Company, INC, New York in 1931
& http://database.iem.ac.ru/mincryst/
;
_journal_name_full 'The second edition of Structure of Crystals'
_journal_page_first 320
_journal_page_last 320
_journal_year 1931
_chemical_formula_structural Pb5Cl[AsO3]3
_chemical_formula_sum 'As3 Cl O9 Pb5'
_chemical_name_systematic Finnemanite
_space_group_IT_number 176
_symmetry_cell_setting hexagonal
_symmetry_Int_Tables_number 176
_symmetry_space_group_name_Hall '-P 6c'
_symmetry_space_group_name_H-M 'P 63/m'
_audit_creation_date 2005-10-12
_audit_creation_method
;
Page 320 from the second edition of Structure of Crystals by Wyckoff.
published by The Chemical Catalog Company, INC, New York in 1931
& http://database.iem.ac.ru/mincryst/
;
_audit_update_record 'created by Girish Upreti, Portland State University'
_cell_angle_alpha 90
_cell_angle_beta 90
_cell_angle_gamma 120
_cell_length_a 6.06
_cell_length_b 6.06
_cell_length_c 23.69
_cell_volume 753.427
_cod_original_formula_sum 'Pb5 Cl As3 O9'
_cod_database_code 5910057

loop_
_symmetry_equiv_pos_as_xyz
x,y,z
x-y,x,z+1/2
y,-x+y,z+1/2
-y,x-y,z
-x+y,-x,z
-x,-y,z+1/2
-x,-y,-z
-x+y,-x,-z+1/2
-y,x-y,-z+1/2
y,-x+y,-z
x-y,x,-z
x,y,-z+1/2

loop_
_atom_site_fract_x
_atom_site_fract_y
_atom_site_fract_z
_atom_site_label
0.33330 0.66670 0.98990 Pb1
0.26460 0.03630 0.25000 Pb2
0.41390 0.40080 0.25000 As
0.00000 0.00000 0.00000 Cl
0.61700 0.46600 0.25000 O1
0.36700 0.27700 0.06100 O2
